data_1524085
loop_
_publ_author_name
'Bodak, O.I.'
'Gladyshevskii, E.I.'
'Kharchenko, O.I.'

_publ_section_title
;
 Crystal structure of Ce6 Ni2 Si3 and related compounds
;
_journal_name_full 'Soviet Physics, Crystallography (= Kristallografiya)'
_journal_page_first 45
_journal_page_last 46
_journal_volume 19
_journal_year 1974
_chemical_formula_sum 'Ce6 Ni4 Si7'
_chemical_name_systematic 'Ce6 Ni2 Si3'
_space_group_IT_number 176
_symmetry_space_group_name_Hall '-P 6c'
_symmetry_space_group_name_H-M 'P 63/m'
_cell_angle_alpha 90
_cell_angle_beta 90
_cell_angle_gamma 120
_cell_formula_units_Z 2
_cell_length_a 12.112
_cell_length_b 12.112
_cell_length_c 4.323
_cell_volume 549.222
_citation_journal_id_ASTM SPHCA6
_cod_data_source_file Bodak_SPHCA6_1974_123.cif
_cod_data_source_block Ce6Ni4Si7
_cod_original_cell_volume 549.2216
_cod_database_code 1524085

loop_
_symmetry_equiv_pos_as_xyz
x,y,z
x-y,x,z+1/2
-y,x-y,z
-x,-y,z+1/2
-x+y,-x,z
y,-x+y,z+1/2
-x,-y,-z
-x+y,-x,-z-1/2
y,-x+y,-z
x,y,-z-1/2
x-y,x,-z
-y,x-y,-z-1/2

loop_
_atom_site_label
_atom_site_type_symbol
_atom_site_fract_x
_atom_site_fract_y
_atom_site_fract_z
_atom_site_occupancy
_atom_site_U_iso_or_equiv
Ce2 Ce 0.236 0.005 0.25 1 0.0
Ce1 Ce 0.521 0.379 0.25 1 0.0
Si1 Si 0.3333 0.6667 0.25 1 0.0
Ni2 Ni 0.165 0.709 0.25 1 0.0
Si2 Si 0.165 0.709 0.25 2 0.0
Ni1 Ni 0 0 0 1 0.0
